data_7709503
loop_
_publ_author_name
'Saab, Marina'
'Nelson, David J.'
'Leech, Matthew C.'
'Lam, Kevin'
'Nolan, Steven P.'
'Nahra, Fady'
'Van Hecke, Kristof'

_publ_section_title
;
 Reactions of N-heterocyclic carbene-based chalcogenoureas with halogens:
 a diverse range of outcomes
;
_journal_name_full 'Dalton Transactions'
_journal_paper_doi 10.1039/D2DT00010E
_journal_year 2022
_chemical_formula_moiety 'C21 H24 Br2 N2 S'
_chemical_formula_sum 'C21 H24 Br2 N2 S'
_chemical_formula_weight 496.28
_space_group_crystal_system monoclinic
_space_group_IT_number 14
_space_group_name_Hall '-P 2ybc'
_space_group_name_H-M_alt 'P 1 21/c 1'
_atom_sites_solution_hydrogens geom
_atom_sites_solution_primary dual
_audit_creation_date 2020-09-15
_audit_creation_method
;
Olex2 1.2
(compiled 2018.05.29 svn.r3508 for OlexSys, GUI svn.r5506)
;
_audit_update_record
;
2021-11-12 deposited with the CCDC.	2022-02-07 downloaded from the CCDC.
;
_cell_angle_alpha 90
_cell_angle_beta 105.698(2)
_cell_angle_gamma 90
_cell_formula_units_Z 4
_cell_length_a 10.3863(2)
_cell_length_b 15.2158(2)
_cell_length_c 14.1625(3)
_cell_measurement_reflns_used 8868
_cell_measurement_temperature 100.0(1)
_cell_measurement_theta_max 73.8220
_cell_measurement_theta_min 4.3300
_cell_volume 2154.70(7)
_computing_cell_refinement 'CrysAlisPro 1.171.40.67a (Rigaku OD, 2019)'
_computing_data_collection 'CrysAlisPro 1.171.40.67a (Rigaku OD, 2019)'
_computing_data_reduction 'CrysAlisPro 1.171.40.67a (Rigaku OD, 2019)'
_computing_molecular_graphics 'Olex2 (Dolomanov et al., 2009)'
_computing_publication_material 'Olex2 (Dolomanov et al., 2009)'
_computing_structure_refinement 'ShelXL (Sheldrick, 2015)'
_computing_structure_solution 'ShelXT (Sheldrick, 2015)'
_diffrn_ambient_environment N~2~
_diffrn_ambient_temperature 100.0(1)
_diffrn_detector 'CCD plate'
_diffrn_detector_area_resol_mean 10.4839
_diffrn_detector_type Atlas
_diffrn_measured_fraction_theta_full 0.999
_diffrn_measured_fraction_theta_max 0.987
_diffrn_measurement_details
;
List of Runs (angles in degrees, time in seconds):

  # Type    Start    End  Width  t~exp~   \w     \q     \k     \f   Frames
#--------------------------------------------------------------------------
  1  \w   -122.00  -1.00   1.00    1.00    --  -41.55 -19.00  30.00  121
  2  \w    -87.00  -6.00   1.00    1.00    --  -41.55 125.00 120.00   81
  3  \w     27.00  98.00   1.00    1.00    --   41.55-125.00 -60.00   71
  4  \w     80.00 178.00   1.00    1.00    --  106.01  45.00 150.00   98
  5  \w     34.00 135.00   1.00    1.00    --  106.01 -61.00   0.00  101
  6  \w    103.00 178.00   1.00    1.00    --  106.01  77.00  60.00   75
  7  \w     97.00 178.00   1.00    1.00    --  106.01 125.00   0.00   81
  8  \w     33.00 112.00   1.00    1.00    --  106.01-125.00 -60.00   79
  9  \w     33.00 112.00   1.00    1.00    --  106.01-125.00-150.00   79
 10  \w     23.00 107.00   1.00    1.00    --  106.01 -94.00 -30.00   84
 11  \w   -114.00 -13.00   1.00    1.00    --  -41.55 -57.00 -30.00  101
 12  \w   -114.00 -13.00   1.00    1.00    --  -41.55 -57.00-120.00  101
 13  \w     13.00 114.00   1.00    1.00    --   41.55  57.00-180.00  101
 14  \w     80.00 178.00   1.00    1.00    --  106.01  45.00-150.00   98
 15  \w     80.00 178.00   1.00    1.00    --  106.01  45.00   0.00   98
 16  \w     78.00 171.00   1.00    1.00    --  106.01  30.00  90.00   93
 17  \w     53.00 178.00   1.00    1.00    --  106.01  15.00 -60.00  125
;
_diffrn_measurement_device 'four-circle diffractometer'
_diffrn_measurement_device_type 'SuperNova, Dual, Cu at home/near, Atlas'
_diffrn_measurement_method '\w scans'
_diffrn_orient_matrix_type 'CrysAlisPro convention (1999,Acta A55,543-557)'
_diffrn_orient_matrix_UB_11 -0.0354639000
_diffrn_orient_matrix_UB_12 -0.0924614000
_diffrn_orient_matrix_UB_13 -0.0433758000
_diffrn_orient_matrix_UB_21 0.1368545000
_diffrn_orient_matrix_UB_22 -0.0340770000
_diffrn_orient_matrix_UB_23 0.0610149000
_diffrn_orient_matrix_UB_31 -0.0612611000
_diffrn_orient_matrix_UB_32 -0.0228506000
_diffrn_orient_matrix_UB_33 0.0847280000
_diffrn_radiation_monochromator mirror
_diffrn_radiation_probe x-ray
_diffrn_radiation_type CuK\a
_diffrn_radiation_wavelength 1.54184
_diffrn_reflns_av_R_equivalents 0.0347
_diffrn_reflns_av_unetI/netI 0.0246
_diffrn_reflns_Laue_measured_fraction_full 0.999
_diffrn_reflns_Laue_measured_fraction_max 0.987
_diffrn_reflns_limit_h_max 11
_diffrn_reflns_limit_h_min -12
_diffrn_reflns_limit_k_max 18
_diffrn_reflns_limit_k_min -18
_diffrn_reflns_limit_l_max 17
_diffrn_reflns_limit_l_min -15
_diffrn_reflns_number 20876
_diffrn_reflns_point_group_measured_fraction_full 0.999
_diffrn_reflns_point_group_measured_fraction_max 0.987
_diffrn_reflns_theta_full 67.684
_diffrn_reflns_theta_max 73.815
_diffrn_reflns_theta_min 4.354
_diffrn_source 'micro-focus sealed X-ray tube'
_diffrn_source_type 'SuperNova (Cu) X-ray Source'
_exptl_absorpt_coefficient_mu 5.721
_exptl_absorpt_correction_T_max 1.000
_exptl_absorpt_correction_T_min 0.669
_exptl_absorpt_correction_type gaussian
_exptl_absorpt_process_details
;
CrysAlisPro 1.171.40.67a (Rigaku Oxford Diffraction, 2019)
Numerical absorption correction based on gaussian integration over
			a multifaceted crystal model
Empirical absorption correction using spherical harmonics,
 implemented in SCALE3 ABSPACK scaling algorithm.
;
_exptl_crystal_colour 'light orange'
_exptl_crystal_colour_modifier light
_exptl_crystal_colour_primary orange
_exptl_crystal_density_diffrn 1.530
_exptl_crystal_description irregular
_exptl_crystal_F_000 1000
_exptl_crystal_size_max 0.226
_exptl_crystal_size_mid 0.157
_exptl_crystal_size_min 0.067
_refine_diff_density_max 0.565
_refine_diff_density_min -0.430
_refine_diff_density_rms 0.065
_refine_ls_extinction_method none
_refine_ls_goodness_of_fit_ref 1.080
_refine_ls_hydrogen_treatment constr
_refine_ls_matrix_type full
_refine_ls_number_parameters 241
_refine_ls_number_reflns 4284
_refine_ls_number_restraints 0
_refine_ls_restrained_S_all 1.080
_refine_ls_R_factor_all 0.0322
_refine_ls_R_factor_gt 0.0269
_refine_ls_shift/su_max 0.001
_refine_ls_shift/su_mean 0.000
_refine_ls_structure_factor_coef Fsqd
_refine_ls_weighting_details 'w=1/[\s^2^(Fo^2^)+(0.0337P)^2^+0.9040P] where P=(Fo^2^+2Fc^2^)/3'
_refine_ls_weighting_scheme calc
_refine_ls_wR_factor_gt 0.0653
_refine_ls_wR_factor_ref 0.0679
_reflns_Friedel_coverage 0.000
_reflns_number_gt 3823
_reflns_number_total 4284
_reflns_threshold_expression 'I > 2\s(I)'
_cod_data_source_file d2dt00010e2.cif
_cod_data_source_block m347
_cod_database_code 7709503
_shelx_shelxl_version_number 2018/3
_chemical_oxdiff_formula 'C21 H24 Br2 N2 S'
_shelx_space_group_comment
;
The symmetry employed for this shelxl refinement is uniquely defined
by the following loop, which should always be used as a source of
symmetry information in preference to the above space-group names.
They are only intended as comments.
;
_reflns_odcompleteness_completeness 100.00
_reflns_odcompleteness_iscentric 1
_reflns_odcompleteness_theta 66.97
_olex2_refinement_description
;
1. Fixed Uiso
 At 1.2 times of:
  All C(H) groups
 At 1.5 times of:
  All C(H,H,H) groups
2.a Aromatic/amide H refined with riding coordinates:
 C2(H2), C3(H3), C6(H6), C8(H8), C15(H15), C17(H17)
2.b Idealised Me refined as rotating group:
 C10(H10A,H10B,H10C), C11(H11A,H11B,H11C), C12(H12A,H12B,H12C), C19(H19A,H19B,
 H19C), C20(H20A,H20B,H20C), C21(H21A,H21B,H21C)
;
_olex2_date_sample_data_collection 2020-09-15
_olex2_exptl_crystal_mounting_method 'mounted on a LithoLoop'
_olex2_submission_special_instructions 'No special instructions were received'
_oxdiff_exptl_absorpt_empirical_details
;
Empirical correction (ABSPACK) includes:
- Absorption correction using spherical harmonics
- Frame scaling
;
_oxdiff_exptl_absorpt_empirical_full_max 1.516
_oxdiff_exptl_absorpt_empirical_full_min 0.788

loop_
_space_group_symop_operation_xyz
'x, y, z'
'-x, y+1/2, -z+1/2'
'-x, -y, -z'
'x, -y-1/2, z-1/2'

loop_
_atom_site_label
_atom_site_type_symbol
_atom_site_fract_x
_atom_site_fract_y
_atom_site_fract_z
_atom_site_U_iso_or_equiv
_atom_site_adp_type
_atom_site_occupancy
_atom_site_site_symmetry_order
_atom_site_calc_flag
_atom_site_refinement_flags_posn
_atom_site_refinement_flags_adp
_atom_site_refinement_flags_occupancy
_atom_site_disorder_assembly
_atom_site_disorder_group
Br1 Br 0.33423(2) 0.21427(2) 0.50817(2) 0.02088(7) Uani 1 1 d . . . . .
Br2 Br 0.11893(2) 0.12198(2) 0.43805(2) 0.02862(8) Uani 1 1 d . . . . .
S1 S 0.53917(5) 0.29325(4) 0.57706(4) 0.02118(12) Uani 1 1 d . . . . .
N1 N 0.74349(19) 0.21534(12) 0.52111(14) 0.0198(4) Uani 1 1 d . . . . .
N2 N 0.60514(19) 0.28366(12) 0.40140(14) 0.0190(4) Uani 1 1 d . . . . .
C1 C 0.6288(2) 0.26276(14) 0.49721(17) 0.0192(4) Uani 1 1 d . . . . .
C2 C 0.7925(2) 0.20786(15) 0.44009(18) 0.0237(5) Uani 1 1 d . . . . .
H2 H 0.872336 0.178648 0.437502 0.028 Uiso 1 1 calc R . . . .
C3 C 0.7059(2) 0.24980(15) 0.36510(18) 0.0228(5) Uani 1 1 d . . . . .
H3 H 0.712847 0.255042 0.299820 0.027 Uiso 1 1 calc R . . . .
C4 C 0.4965(2) 0.33794(15) 0.34642(16) 0.0188(4) Uani 1 1 d . . . . .
C5 C 0.5102(2) 0.42908(15) 0.35900(17) 0.0214(5) Uani 1 1 d . . . . .
C6 C 0.4051(2) 0.48054(15) 0.30541(18) 0.0241(5) Uani 1 1 d . . . . .
H6 H 0.411524 0.542612 0.312375 0.029 Uiso 1 1 calc R . . . .
C7 C 0.2910(2) 0.44465(16) 0.24198(17) 0.0238(5) Uani 1 1 d . . . . .
C8 C 0.2840(2) 0.35364(15) 0.23091(17) 0.0209(5) Uani 1 1 d . . . . .
H8 H 0.207203 0.328495 0.186844 0.025 Uiso 1 1 calc R . . . .
C9 C 0.3859(2) 0.29825(14) 0.28236(17) 0.0195(5) Uani 1 1 d . . . . .
C10 C 0.3728(2) 0.20036(15) 0.26755(18) 0.0230(5) Uani 1 1 d . . . . .
H10A H 0.459861 0.172483 0.295326 0.035 Uiso 1 1 calc GR . . . .
H10B H 0.341889 0.187382 0.197250 0.035 Uiso 1 1 calc GR . . . .
H10C H 0.307989 0.177481 0.300444 0.035 Uiso 1 1 calc GR . . . .
C11 C 0.1789(3) 0.50211(17) 0.1851(2) 0.0320(6) Uani 1 1 d . . . . .
H11A H 0.181815 0.505437 0.116618 0.048 Uiso 1 1 calc GR . . . .
H11B H 0.188760 0.561220 0.213665 0.048 Uiso 1 1 calc GR . . . .
H11C H 0.093093 0.477130 0.188008 0.048 Uiso 1 1 calc GR . . . .
C12 C 0.6321(2) 0.46995(16) 0.42749(19) 0.0276(5) Uani 1 1 d . . . . .
H12A H 0.630505 0.459848 0.495499 0.041 Uiso 1 1 calc GR . . . .
H12B H 0.632460 0.533284 0.415006 0.041 Uiso 1 1 calc GR . . . .
H12C H 0.712786 0.443306 0.416547 0.041 Uiso 1 1 calc GR . . . .
C13 C 0.8074(2) 0.17973(15) 0.61698(17) 0.0212(5) Uani 1 1 d . . . . .
C14 C 0.9137(2) 0.22639(15) 0.67695(18) 0.0230(5) Uani 1 1 d . . . . .
C15 C 0.9782(2) 0.18945(16) 0.76710(18) 0.0243(5) Uani 1 1 d . . . . .
H15 H 1.050834 0.219961 0.809716 0.029 Uiso 1 1 calc R . . . .
C16 C 0.9389(2) 0.10891(16) 0.79634(18) 0.0265(5) Uani 1 1 d . . . . .
C17 C 0.8305(2) 0.06580(15) 0.73474(19) 0.0268(5) Uani 1 1 d . . . . .
H17 H 0.802664 0.011230 0.755175 0.032 Uiso 1 1 calc R . . . .
C18 C 0.7614(2) 0.09997(15) 0.64390(19) 0.0245(5) Uani 1 1 d . . . . .
C19 C 0.6436(3) 0.05263(16) 0.5785(2) 0.0326(6) Uani 1 1 d . . . . .
H19A H 0.561304 0.084745 0.577120 0.049 Uiso 1 1 calc GR . . . .
H19B H 0.638356 -0.006823 0.603852 0.049 Uiso 1 1 calc GR . . . .
H19C H 0.654312 0.049089 0.511975 0.049 Uiso 1 1 calc GR . . . .
C20 C 1.0149(3) 0.06998(19) 0.8936(2) 0.0369(6) Uani 1 1 d . . . . .
H20A H 1.105836 0.054997 0.891380 0.055 Uiso 1 1 calc GR . . . .
H20B H 0.969201 0.016806 0.906450 0.055 Uiso 1 1 calc GR . . . .
H20C H 1.019057 0.112888 0.945900 0.055 Uiso 1 1 calc GR . . . .
C21 C 0.9603(3) 0.31259(17) 0.6454(2) 0.0324(6) Uani 1 1 d . . . . .
H21A H 1.010662 0.301670 0.597245 0.049 Uiso 1 1 calc GR . . . .
H21B H 1.017865 0.342578 0.702650 0.049 Uiso 1 1 calc GR . . . .
H21C H 0.882579 0.349578 0.615897 0.049 Uiso 1 1 calc GR . . . .

loop_
_atom_site_aniso_label
_atom_site_aniso_U_11
_atom_site_aniso_U_22
_atom_site_aniso_U_33
_atom_site_aniso_U_23
_atom_site_aniso_U_13
_atom_site_aniso_U_12
Br1 0.02056(12) 0.02457(13) 0.01847(13) 0.00054(9) 0.00693(9) 0.00305(8)
Br2 0.01936(13) 0.03071(14) 0.03417(16) -0.00004(11) 0.00449(10) 0.00050(9)
S1 0.0216(3) 0.0232(3) 0.0195(3) -0.0042(2) 0.0068(2) 0.0013(2)
N1 0.0192(9) 0.0199(9) 0.0196(10) -0.0010(7) 0.0040(7) 0.0024(7)
N2 0.0194(9) 0.0188(9) 0.0189(10) -0.0014(7) 0.0053(7) 0.0013(7)
C1 0.0194(10) 0.0170(10) 0.0205(12) -0.0010(9) 0.0041(9) -0.0006(8)
C2 0.0214(11) 0.0258(12) 0.0254(13) -0.0041(10) 0.0090(9) 0.0018(9)
C3 0.0236(11) 0.0258(12) 0.0213(12) -0.0043(9) 0.0099(9) 0.0011(9)
C4 0.0210(11) 0.0178(10) 0.0179(11) 0.0006(9) 0.0057(9) 0.0036(8)
C5 0.0259(12) 0.0202(11) 0.0194(12) -0.0014(9) 0.0081(9) -0.0011(9)
C6 0.0324(13) 0.0158(10) 0.0257(13) 0.0002(9) 0.0107(10) 0.0019(9)
C7 0.0289(12) 0.0240(11) 0.0206(12) 0.0028(9) 0.0104(10) 0.0051(9)
C8 0.0206(11) 0.0247(11) 0.0175(11) 0.0001(9) 0.0052(9) 0.0000(9)
C9 0.0229(11) 0.0196(11) 0.0182(11) 0.0005(9) 0.0093(9) 0.0007(8)
C10 0.0267(12) 0.0205(11) 0.0219(12) -0.0011(9) 0.0067(9) -0.0004(9)
C11 0.0326(14) 0.0294(13) 0.0331(15) 0.0062(11) 0.0071(11) 0.0092(11)
C12 0.0310(13) 0.0200(11) 0.0306(14) -0.0034(10) 0.0060(11) -0.0033(9)
C13 0.0202(11) 0.0224(11) 0.0205(12) 0.0003(9) 0.0048(9) 0.0053(9)
C14 0.0201(11) 0.0223(11) 0.0261(13) -0.0008(10) 0.0058(9) 0.0017(9)
C15 0.0225(11) 0.0266(12) 0.0225(12) -0.0018(10) 0.0038(9) 0.0036(9)
C16 0.0284(12) 0.0275(12) 0.0243(13) 0.0031(10) 0.0085(10) 0.0105(10)
C17 0.0307(13) 0.0198(11) 0.0306(14) 0.0042(10) 0.0098(10) 0.0035(9)
C18 0.0242(12) 0.0183(11) 0.0309(13) -0.0006(10) 0.0072(10) 0.0044(9)
C19 0.0292(13) 0.0209(12) 0.0436(16) 0.0008(11) 0.0030(11) -0.0019(10)
C20 0.0465(16) 0.0365(15) 0.0250(14) 0.0066(11) 0.0050(12) 0.0109(12)
C21 0.0306(13) 0.0312(13) 0.0313(14) 0.0026(11) 0.0012(11) -0.0082(11)

loop_
_atom_type_symbol
_atom_type_description
_atom_type_scat_dispersion_real
_atom_type_scat_dispersion_imag
_atom_type_scat_source
C C 0.0181 0.0091 'International Tables Vol C Tables 4.2.6.8 and 6.1.1.4'
H H 0.0000 0.0000 'International Tables Vol C Tables 4.2.6.8 and 6.1.1.4'
Br Br -0.6763 1.2805 'International Tables Vol C Tables 4.2.6.8 and 6.1.1.4'
N N 0.0311 0.0180 'International Tables Vol C Tables 4.2.6.8 and 6.1.1.4'
S S 0.3331 0.5567 'International Tables Vol C Tables 4.2.6.8 and 6.1.1.4'

loop_
_exptl_crystal_face_index_h
_exptl_crystal_face_index_k
_exptl_crystal_face_index_l
_exptl_crystal_face_perp_dist
-5 -1 8 0.0348
3 -6 4 0.0944
5 1 -7 0.0270
-1 5 -7 0.0546
-4 0 9 0.0390
-2 -8 -3 0.0758
4 1 -9 0.0248
2 8 3 0.1055
-5 0 -4 0.0673
-4 4 7 0.0374
2 2 7 0.0660

loop_
_geom_angle_atom_site_label_1
_geom_angle_atom_site_label_2
_geom_angle_atom_site_label_3
_geom_angle
_geom_angle_site_symmetry_1
_geom_angle_site_symmetry_3
_geom_angle_publ_flag
S1 Br1 Br2 177.137(17) . . ?
C1 S1 Br1 100.15(8) . . ?
C1 N1 C2 109.47(19) . . ?
C1 N1 C13 125.70(19) . . ?
C2 N1 C13 124.81(19) . . ?
C1 N2 C3 109.59(19) . . ?
C1 N2 C4 125.45(19) . . ?
C3 N2 C4 124.84(19) . . ?
N1 C1 S1 125.29(18) . . ?
N2 C1 S1 128.06(17) . . ?
N2 C1 N1 106.58(19) . . ?
C3 C2 N1 107.3(2) . . ?
C2 C3 N2 107.1(2) . . ?
C5 C4 N2 117.4(2) . . ?
C9 C4 N2 119.28(19) . . ?
C9 C4 C5 123.3(2) . . ?
C4 C5 C12 122.0(2) . . ?
C6 C5 C4 116.8(2) . . ?
C6 C5 C12 121.2(2) . . ?
C5 C6 C7 122.5(2) . . ?
C6 C7 C8 118.2(2) . . ?
C6 C7 C11 121.2(2) . . ?
C8 C7 C11 120.5(2) . . ?
C7 C8 C9 122.2(2) . . ?
C4 C9 C8 117.0(2) . . ?
C4 C9 C10 123.2(2) . . ?
C8 C9 C10 119.9(2) . . ?
C14 C13 N1 118.0(2) . . ?
C14 C13 C18 123.4(2) . . ?
C18 C13 N1 118.6(2) . . ?
C13 C14 C21 121.9(2) . . ?
C15 C14 C13 117.4(2) . . ?
C15 C14 C21 120.7(2) . . ?
C14 C15 C16 121.5(2) . . ?
C15 C16 C20 119.6(2) . . ?
C17 C16 C15 118.9(2) . . ?
C17 C16 C20 121.5(2) . . ?
C16 C17 C18 122.1(2) . . ?
C13 C18 C19 122.0(2) . . ?
C17 C18 C13 116.6(2) . . ?
C17 C18 C19 121.4(2) . . ?

loop_
_geom_bond_atom_site_label_1
_geom_bond_atom_site_label_2
_geom_bond_distance
_geom_bond_site_symmetry_2
_geom_bond_publ_flag
Br1 Br2 2.5996(3) . ?
Br1 S1 2.4089(6) . ?
S1 C1 1.712(2) . ?
N1 C1 1.355(3) . ?
N1 C2 1.380(3) . ?
N1 C13 1.446(3) . ?
N2 C1 1.350(3) . ?
N2 C3 1.384(3) . ?
N2 C4 1.444(3) . ?
C2 C3 1.352(3) . ?
C4 C5 1.400(3) . ?
C4 C9 1.394(3) . ?
C5 C6 1.390(3) . ?
C5 C12 1.505(3) . ?
C6 C7 1.391(3) . ?
C7 C8 1.393(3) . ?
C7 C11 1.504(3) . ?
C8 C9 1.394(3) . ?
C9 C10 1.505(3) . ?
C13 C14 1.392(3) . ?
C13 C18 1.395(3) . ?
C14 C15 1.390(3) . ?
C14 C21 1.507(3) . ?
C15 C16 1.390(3) . ?
C16 C17 1.388(4) . ?
C16 C20 1.511(3) . ?
C17 C18 1.393(3) . ?
C18 C19 1.503(3) . ?

loop_
_exptl_oxdiff_crystal_face_indexfrac_h
_exptl_oxdiff_crystal_face_indexfrac_k
_exptl_oxdiff_crystal_face_indexfrac_l
_exptl_oxdiff_crystal_face_x
_exptl_oxdiff_crystal_face_y
_exptl_oxdiff_crystal_face_z
-4.7996 -1.4888 7.8268 -0.0316 -0.1286 0.9912
3.4475 -5.7601 4.3215 0.2229 0.9318 0.2866
5.2119 0.9051 -7.4632 0.0552 0.2271 -0.9723
-0.9304 5.4969 -6.9062 -0.1757 -0.7360 -0.6538
-3.5615 -0.2109 8.8153 -0.2366 0.0576 0.9699
-2.4711 -8.1918 -2.8289 0.9678 -0.2316 0.0989
3.9048 1.2261 -8.5589 0.1194 -0.0296 -0.9924
2.4738 8.1927 2.8232 -0.9677 0.2316 -0.0996
-4.8897 -0.2510 -4.2859 0.3825 -0.9221 -0.0579
-4.3554 4.1759 7.2281 -0.5452 -0.2973 0.7838
2.2214 2.0247 7.3353 -0.5842 0.6826 0.4392
